data_1559541
loop_
_publ_author_name
'Harish Chinthal, Chayanna'
'Kavitha, Channappa N.'
'Yathirajan, Hemmige S.'
'Foro, Sabine'
'Glidewell, Christopher'

_publ_section_title
;
 1-(3,5-Dinitrobenzoyl)-4-(2-methoxyphenyl)piperazine
;
_journal_coeditor_code TK4065
_journal_issue 11
_journal_name_full IUCrData
_journal_page_first x201523
_journal_paper_doi 10.1107/S2414314620015230
_journal_volume 5
_journal_year 2020
_chemical_formula_moiety 'C18 H18 N4 O6'
_chemical_formula_sum 'C18 H18 N4 O6'
_chemical_formula_weight 386.36
_chemical_name_systematic
;
1-(3,5-dinitrobenzoyl)-4-(2-methoxyphenyl)piperazine
;
_space_group_crystal_system monoclinic
_space_group_IT_number 15
_space_group_name_Hall '-C 2yc'
_space_group_name_H-M_alt 'C 1 2/c 1'
_atom_sites_solution_hydrogens geom
_atom_sites_solution_primary difmap
_audit_creation_method SHELXL-2014
_cell_angle_alpha 90
_cell_angle_beta 94.190(6)
_cell_angle_gamma 90
_cell_formula_units_Z 8
_cell_length_a 25.348(2)
_cell_length_b 7.3059(5)
_cell_length_c 19.3470(10)
_cell_measurement_reflns_used 3854
_cell_measurement_temperature 296(2)
_cell_measurement_theta_max 27.057
_cell_measurement_theta_min 2.561
_cell_volume 3573.3(4)
_computing_cell_refinement
;
<i>CrysAlis RED</i> (Oxford Diffraction, 2009)
;
_computing_data_collection
;
<i>CrysAlis CCD</i> (Oxford Diffraction, 2009)
;
_computing_data_reduction
;
<i>CrysAlis RED</i> (Oxford Diffraction, 2009)
;
_computing_molecular_graphics
;
PLATON (Spek, 2020)
;
_computing_publication_material
;
SHELXL-2014 (Sheldrick, 2015<i>b</i>) and PLATON (Spek, 2020)
;
_computing_structure_refinement
;
SHELXL-2014 (Sheldrick, 2015<i>b</i>)
;
_computing_structure_solution
;
SHELXT (Sheldrick, 2015<i>a</i>)
;
_diffrn_ambient_temperature 296(2)
_diffrn_measured_fraction_theta_full 0.998
_diffrn_measured_fraction_theta_max 0.903
_diffrn_measurement_device_type
;
Oxford Diffraction Xcalibur diffractometer
with Sapphire CCD detector
;
_diffrn_measurement_method '\w scans'
_diffrn_radiation_monochromator graphite
_diffrn_radiation_type MoK\a
_diffrn_radiation_wavelength 0.71073
_diffrn_reflns_av_R_equivalents 0.0162
_diffrn_reflns_av_unetI/netI 0.0287
_diffrn_reflns_limit_h_max 19
_diffrn_reflns_limit_h_min -33
_diffrn_reflns_limit_k_max 9
_diffrn_reflns_limit_k_min -7
_diffrn_reflns_limit_l_max 22
_diffrn_reflns_limit_l_min -25
_diffrn_reflns_number 7735
_diffrn_reflns_theta_full 25.242
_diffrn_reflns_theta_max 27.857
_diffrn_reflns_theta_min 2.561
_diffrn_source 'Enhance (Mo) X-ray Source'
_diffrn_standards_decay_% 0
_diffrn_standards_interval_count 0
_diffrn_standards_interval_time 0
_diffrn_standards_number 0
_exptl_absorpt_coefficient_mu 0.110
_exptl_absorpt_correction_T_max 0.976
_exptl_absorpt_correction_T_min 0.918
_exptl_absorpt_correction_type multi-scan
_exptl_absorpt_process_details
;
(<i>CrysAlis RED</i>; Oxford Diffraction, 2009)
;
_exptl_crystal_colour yellow
_exptl_crystal_density_diffrn 1.436
_exptl_crystal_description block
_exptl_crystal_F_000 1616
_exptl_crystal_size_max 0.460
_exptl_crystal_size_mid 0.320
_exptl_crystal_size_min 0.220
_refine_diff_density_max 0.218
_refine_diff_density_min -0.187
_refine_ls_extinction_method none
_refine_ls_goodness_of_fit_ref 1.024
_refine_ls_hydrogen_treatment constr
_refine_ls_matrix_type full
_refine_ls_number_parameters 253
_refine_ls_number_reflns 3854
_refine_ls_number_restraints 0
_refine_ls_restrained_S_all 1.024
_refine_ls_R_factor_all 0.0804
_refine_ls_R_factor_gt 0.0469
_refine_ls_shift/su_max 0.000
_refine_ls_shift/su_mean 0.000
_refine_ls_structure_factor_coef Fsqd
_refine_ls_weighting_details 'w=1/[\s^2^(Fo^2^)+(0.0413P)^2^+2.4765P] where P=(Fo^2^+2Fc^2^)/3'
_refine_ls_weighting_scheme calc
_refine_ls_wR_factor_gt 0.0987
_refine_ls_wR_factor_ref 0.1127
_reflns_number_gt 2600
_reflns_number_total 3854
_reflns_threshold_expression 'I > 2\s(I)'
_cod_data_source_file tk4065sup1.cif
_cod_data_source_block I
_cod_original_sg_symbol_H-M 'C 2/c'
_cod_database_code 1559541
_shelx_space_group_comment
;
The symmetry employed for this shelxl refinement is uniquely defined
by the following loop, which should always be used as a source of
symmetry information in preference to the above space-group names.
They are only intended as comments.
;
_shelx_estimated_absorpt_t_min 0.951
_shelx_estimated_absorpt_t_max 0.976
_shelxl_version_number 2.014

loop_
_space_group_symop_operation_xyz
'x, y, z'
'-x, y, -z+1/2'
'x+1/2, y+1/2, z'
'-x+1/2, y+1/2, -z+1/2'
'-x, -y, -z'
'x, -y, z-1/2'
'-x+1/2, -y+1/2, -z'
'x+1/2, -y+1/2, z-1/2'

loop_
_atom_site_type_symbol
_atom_site_label
_atom_site_fract_x
_atom_site_fract_y
_atom_site_fract_z
_atom_site_U_iso_or_equiv
_atom_site_adp_type
_atom_site_calc_flag
_atom_site_occupancy
_atom_site_disorder_assembly
_atom_site_disorder_group
N N1 0.59240(6) 0.5953(2) 0.34788(7) 0.0459(4) Uani d 1 . .
C C2 0.57693(8) 0.4792(3) 0.28802(9) 0.0488(5) Uani d 1 . .
H H2A 0.5431 0.4226 0.2947 0.059 Uiso calc 1 . .
H H2B 0.6028 0.3826 0.2847 0.059 Uiso calc 1 . .
C C3 0.57283(7) 0.5876(3) 0.22156(9) 0.0453(5) Uani d 1 . .
H H3A 0.5647 0.5066 0.1825 0.054 Uiso calc 1 . .
H H3B 0.5447 0.6774 0.2226 0.054 Uiso calc 1 . .
N N4 0.62303(6) 0.6787(2) 0.21428(7) 0.0454(4) Uani d 1 . .
C C5 0.63231(8) 0.8121(3) 0.27028(9) 0.0501(5) Uani d 1 . .
H H5A 0.6030 0.8978 0.2694 0.060 Uiso calc 1 . .
H H5B 0.6643 0.8806 0.2636 0.060 Uiso calc 1 . .
C C6 0.63767(8) 0.7159(3) 0.33925(9) 0.0500(5) Uani d 1 . .
H H6A 0.6700 0.6442 0.3426 0.060 Uiso calc 1 . .
H H6B 0.6401 0.8060 0.3762 0.060 Uiso calc 1 . .
C C17 0.56572(7) 0.5803(3) 0.40509(9) 0.0409(4) Uani d 1 . .
O O17 0.52443(5) 0.4943(2) 0.40619(6) 0.0563(4) Uani d 1 . .
C C11 0.58807(7) 0.6641(2) 0.47192(9) 0.0391(4) Uani d 1 . .
C C12 0.55244(7) 0.7415(2) 0.51449(9) 0.0404(4) Uani d 1 . .
H H12 0.5171 0.7561 0.4988 0.048 Uiso calc 1 . .
C C13 0.56989(7) 0.7962(2) 0.58008(9) 0.0405(4) Uani d 1 . .
C C14 0.62151(7) 0.7749(3) 0.60631(9) 0.0444(5) Uani d 1 . .
H H14 0.6325 0.8105 0.6512 0.053 Uiso calc 1 . .
C C15 0.65608(7) 0.6986(3) 0.56286(9) 0.0424(4) Uani d 1 . .
C C16 0.64053(7) 0.6426(3) 0.49661(9) 0.0416(4) Uani d 1 . .
H H16 0.6649 0.5909 0.4687 0.050 Uiso calc 1 . .
C C41 0.63414(7) 0.7360(2) 0.14693(9) 0.0417(4) Uani d 1 . .
C C42 0.68700(8) 0.7778(3) 0.13438(10) 0.0499(5) Uani d 1 . .
C C43 0.69945(8) 0.8298(3) 0.06918(10) 0.0555(5) Uani d 1 . .
H H43 0.7342 0.8598 0.0614 0.067 Uiso calc 1 . .
C C44 0.66072(9) 0.8375(3) 0.01523(10) 0.0545(5) Uani d 1 . .
H H44 0.6694 0.8741 -0.0286 0.065 Uiso calc 1 . .
C C45 0.60985(8) 0.7918(3) 0.02602(10) 0.0506(5) Uani d 1 . .
H H45 0.5840 0.7940 -0.0107 0.061 Uiso calc 1 . .
C C46 0.59664(7) 0.7421(3) 0.09169(9) 0.0444(5) Uani d 1 . .
H H46 0.5618 0.7123 0.0986 0.053 Uiso calc 1 . .
O O42 0.72307(6) 0.7570(3) 0.18968(8) 0.0780(5) Uani d 1 . .
C C47 0.77628(10) 0.7698(5) 0.18064(16) 0.1038(11) Uani d 1 . .
H H47A 0.7961 0.7520 0.2243 0.156 Uiso calc 1 . .
H H47B 0.7859 0.6778 0.1485 0.156 Uiso calc 1 . .
H H47C 0.7839 0.8888 0.1628 0.156 Uiso calc 1 . .
N N13 0.53195(7) 0.8793(2) 0.62448(9) 0.0510(4) Uani d 1 . .
O O131 0.49148(6) 0.9456(2) 0.59666(8) 0.0682(4) Uani d 1 . .
O O132 0.54302(7) 0.8798(2) 0.68663(7) 0.0744(5) Uani d 1 . .
N N15 0.71189(7) 0.6755(3) 0.58839(9) 0.0554(5) Uani d 1 . .
O O151 0.72524(7) 0.7321(3) 0.64600(9) 0.0911(6) Uani d 1 . .
O O152 0.74214(6) 0.6030(3) 0.55072(8) 0.0734(5) Uani d 1 . .

loop_
_atom_site_aniso_label
_atom_site_aniso_U_11
_atom_site_aniso_U_22
_atom_site_aniso_U_33
_atom_site_aniso_U_12
_atom_site_aniso_U_13
_atom_site_aniso_U_23
N1 0.0490(9) 0.0525(10) 0.0361(8) -0.0173(8) 0.0028(7) -0.0040(7)
C2 0.0518(11) 0.0507(12) 0.0442(11) -0.0153(9) 0.0053(9) -0.0092(9)
C3 0.0437(10) 0.0535(12) 0.0390(10) -0.0098(9) 0.0039(8) -0.0086(9)
N4 0.0449(9) 0.0556(10) 0.0362(8) -0.0124(8) 0.0061(7) -0.0050(7)
C5 0.0561(12) 0.0549(12) 0.0398(10) -0.0182(10) 0.0063(9) -0.0046(9)
C6 0.0510(12) 0.0591(13) 0.0398(10) -0.0185(10) 0.0031(9) -0.0026(9)
C17 0.0407(10) 0.0440(11) 0.0374(10) -0.0040(9) -0.0012(8) 0.0053(8)
O17 0.0485(8) 0.0740(10) 0.0465(8) -0.0219(7) 0.0027(6) -0.0025(7)
C11 0.0422(10) 0.0406(10) 0.0342(9) -0.0085(8) 0.0009(8) 0.0063(8)
C12 0.0395(10) 0.0431(11) 0.0380(10) -0.0057(8) -0.0004(8) 0.0081(8)
C13 0.0458(10) 0.0391(10) 0.0367(9) -0.0053(8) 0.0034(8) 0.0069(8)
C14 0.0522(12) 0.0457(11) 0.0343(9) -0.0115(9) -0.0039(8) 0.0067(8)
C15 0.0403(10) 0.0447(11) 0.0414(10) -0.0081(8) -0.0031(8) 0.0097(8)
C16 0.0407(10) 0.0453(11) 0.0388(10) -0.0050(8) 0.0023(8) 0.0053(8)
C41 0.0453(11) 0.0431(11) 0.0373(10) -0.0001(8) 0.0065(8) -0.0042(8)
C42 0.0441(11) 0.0623(13) 0.0435(11) -0.0026(10) 0.0044(9) -0.0015(10)
C43 0.0494(12) 0.0655(14) 0.0535(12) -0.0043(10) 0.0165(10) 0.0001(11)
C44 0.0712(15) 0.0538(13) 0.0398(11) 0.0026(11) 0.0129(10) 0.0016(9)
C45 0.0619(13) 0.0500(12) 0.0392(10) 0.0062(10) -0.0012(9) -0.0038(9)
C46 0.0442(11) 0.0454(11) 0.0435(11) 0.0006(9) 0.0024(8) -0.0077(9)
O42 0.0442(9) 0.1365(16) 0.0528(9) -0.0127(9) 0.0002(7) 0.0093(9)
C47 0.0485(15) 0.172(3) 0.090(2) -0.0117(18) -0.0041(13) 0.014(2)
N13 0.0578(11) 0.0499(10) 0.0455(10) -0.0049(8) 0.0061(8) 0.0001(8)
O131 0.0630(10) 0.0750(11) 0.0665(10) 0.0149(9) 0.0039(8) -0.0055(8)
O132 0.0859(11) 0.0987(13) 0.0391(8) 0.0054(10) 0.0084(7) -0.0087(8)
N15 0.0471(10) 0.0657(12) 0.0513(11) -0.0066(9) -0.0102(9) 0.0101(9)
O151 0.0624(11) 0.1437(18) 0.0629(11) 0.0005(11) -0.0254(8) -0.0137(11)
O152 0.0475(9) 0.0979(13) 0.0744(11) 0.0077(9) 0.0014(8) 0.0013(10)

loop_
_atom_type_symbol
_atom_type_description
_atom_type_scat_dispersion_real
_atom_type_scat_dispersion_imag
_atom_type_scat_source
C C 0.0033 0.0016 'International Tables Vol C Tables 4.2.6.8 and 6.1.1.4'
H H 0.0000 0.0000 'International Tables Vol C Tables 4.2.6.8 and 6.1.1.4'
N N 0.0061 0.0033 'International Tables Vol C Tables 4.2.6.8 and 6.1.1.4'
O O 0.0106 0.0060 'International Tables Vol C Tables 4.2.6.8 and 6.1.1.4'

loop_
_geom_angle_atom_site_label_1
_geom_angle_atom_site_label_2
_geom_angle_atom_site_label_3
_geom_angle_site_symmetry_1
_geom_angle_site_symmetry_3
_geom_angle
_geom_angle_publ_flag
C17 N1 C2 . . 118.83(15) ?
C17 N1 C6 . . 126.05(15) ?
C2 N1 C6 . . 115.10(14) ?
N1 C2 C3 . . 111.60(16) ?
N1 C2 H2A . . 109.3 ?
C3 C2 H2A . . 109.3 ?
N1 C2 H2B . . 109.3 ?
C3 C2 H2B . . 109.3 ?
H2A C2 H2B . . 108.0 ?
N4 C3 C2 . . 108.50(15) ?
N4 C3 H3A . . 110.0 ?
C2 C3 H3A . . 110.0 ?
N4 C3 H3B . . 110.0 ?
C2 C3 H3B . . 110.0 ?
H3A C3 H3B . . 108.4 ?
C41 N4 C3 . . 117.34(14) ?
C41 N4 C5 . . 116.91(15) ?
C3 N4 C5 . . 109.17(14) ?
N4 C5 C6 . . 110.14(16) ?
N4 C5 H5A . . 109.6 ?
C6 C5 H5A . . 109.6 ?
N4 C5 H5B . . 109.6 ?
C6 C5 H5B . . 109.6 ?
H5A C5 H5B . . 108.1 ?
N1 C6 C5 . . 111.15(15) ?
N1 C6 H6A . . 109.4 ?
C5 C6 H6A . . 109.4 ?
N1 C6 H6B . . 109.4 ?
C5 C6 H6B . . 109.4 ?
H6A C6 H6B . . 108.0 ?
O17 C17 N1 . . 122.66(17) ?
O17 C17 C11 . . 117.63(16) ?
N1 C17 C11 . . 119.65(16) ?
C12 C11 C16 . . 119.39(16) ?
C12 C11 C17 . . 117.14(16) ?
C16 C11 C17 . . 122.74(17) ?
C13 C12 C11 . . 119.23(17) ?
C13 C12 H12 . . 120.4 ?
C11 C12 H12 . . 120.4 ?
C12 C13 C14 . . 122.75(18) ?
C12 C13 N13 . . 118.77(17) ?
C14 C13 N13 . . 118.48(16) ?
C15 C14 C13 . . 116.80(17) ?
C15 C14 H14 . . 121.6 ?
C13 C14 H14 . . 121.6 ?
C16 C15 C14 . . 122.55(17) ?
C16 C15 N15 . . 118.76(18) ?
C14 C15 N15 . . 118.70(17) ?
C15 C16 C11 . . 119.27(17) ?
C15 C16 H16 . . 120.4 ?
C11 C16 H16 . . 120.4 ?
C46 C41 C42 . . 117.95(17) ?
C46 C41 N4 . . 123.42(16) ?
C42 C41 N4 . . 118.50(16) ?
O42 C42 C43 . . 124.36(18) ?
O42 C42 C41 . . 115.51(16) ?
C43 C42 C41 . . 120.09(18) ?
C42 C43 C44 . . 120.42(19) ?
C42 C43 H43 . . 119.8 ?
C44 C43 H43 . . 119.8 ?
C45 C44 C43 . . 120.17(18) ?
C45 C44 H44 . . 119.9 ?
C43 C44 H44 . . 119.9 ?
C44 C45 C46 . . 119.96(19) ?
C44 C45 H45 . . 120.0 ?
C46 C45 H45 . . 120.0 ?
C41 C46 C45 . . 121.36(18) ?
C41 C46 H46 . . 119.3 ?
C45 C46 H46 . . 119.3 ?
C42 O42 C47 . . 119.98(18) ?
O42 C47 H47A . . 109.5 ?
O42 C47 H47B . . 109.5 ?
H47A C47 H47B . . 109.5 ?
O42 C47 H47C . . 109.5 ?
H47A C47 H47C . . 109.5 ?
H47B C47 H47C . . 109.5 ?
O132 N13 O131 . . 124.05(18) ?
O132 N13 C13 . . 117.84(17) ?
O131 N13 C13 . . 118.10(16) ?
O151 N15 O152 . . 123.56(18) ?
O151 N15 C15 . . 117.73(19) ?
O152 N15 C15 . . 118.71(17) ?

loop_
_geom_bond_atom_site_label_1
_geom_bond_atom_site_label_2
_geom_bond_site_symmetry_2
_geom_bond_distance
_geom_bond_publ_flag
N1 C17 . 1.343(2) ?
N1 C2 . 1.466(2) ?
N1 C6 . 1.466(2) ?
C2 C3 . 1.507(3) ?
C2 H2A . 0.9700 ?
C2 H2B . 0.9700 ?
C3 N4 . 1.452(2) ?
C3 H3A . 0.9700 ?
C3 H3B . 0.9700 ?
N4 C41 . 1.416(2) ?
N4 C5 . 1.463(2) ?
C5 C6 . 1.506(3) ?
C5 H5A . 0.9700 ?
C5 H5B . 0.9700 ?
C6 H6A . 0.9700 ?
C6 H6B . 0.9700 ?
C17 O17 . 1.222(2) ?
C17 C11 . 1.504(2) ?
C11 C12 . 1.386(2) ?
C11 C16 . 1.389(2) ?
C12 C13 . 1.373(2) ?
C12 H12 . 0.9300 ?
C13 C14 . 1.377(3) ?
C13 N13 . 1.467(2) ?
C14 C15 . 1.376(3) ?
C14 H14 . 0.9300 ?
C15 C16 . 1.375(2) ?
C15 N15 . 1.474(2) ?
C16 H16 . 0.9300 ?
C41 C46 . 1.378(2) ?
C41 C42 . 1.412(3) ?
C42 O42 . 1.364(2) ?
C42 C43 . 1.376(3) ?
C43 C44 . 1.381(3) ?
C43 H43 . 0.9300 ?
C44 C45 . 1.363(3) ?
C44 H44 . 0.9300 ?
C45 C46 . 1.386(3) ?
C45 H45 . 0.9300 ?
C46 H46 . 0.9300 ?
O42 C47 . 1.376(3) ?
C47 H47A . 0.9600 ?
C47 H47B . 0.9600 ?
C47 H47C . 0.9600 ?
N13 O132 . 1.215(2) ?
N13 O131 . 1.223(2) ?
N15 O151 . 1.213(2) ?
N15 O152 . 1.217(2) ?

loop_
_geom_torsion_atom_site_label_1
_geom_torsion_atom_site_label_2
_geom_torsion_atom_site_label_3
_geom_torsion_atom_site_label_4
_geom_torsion_site_symmetry_1
_geom_torsion_site_symmetry_2
_geom_torsion_site_symmetry_3
_geom_torsion_site_symmetry_4
_geom_torsion
_geom_torsion_publ_flag
C17 N1 C2 C3 . . . . 133.54(18) ?
C6 N1 C2 C3 . . . . -48.0(2) ?
N1 C2 C3 N4 . . . . 56.1(2) ?
C2 C3 N4 C41 . . . . 159.37(16) ?
C2 C3 N4 C5 . . . . -64.7(2) ?
C41 N4 C5 C6 . . . . -159.92(16) ?
C3 N4 C5 C6 . . . . 63.9(2) ?
C17 N1 C6 C5 . . . . -135.51(19) ?
C2 N1 C6 C5 . . . . 46.2(2) ?
N4 C5 C6 N1 . . . . -53.2(2) ?
C2 N1 C17 O17 . . . . -11.0(3) ?
C6 N1 C17 O17 . . . . 170.74(19) ?
C2 N1 C17 C11 . . . . 166.07(17) ?
C6 N1 C17 C11 . . . . -12.2(3) ?
O17 C17 C11 C12 . . . . -39.5(2) ?
N1 C17 C11 C12 . . . . 143.26(18) ?
O17 C17 C11 C16 . . . . 130.56(19) ?
N1 C17 C11 C16 . . . . -46.7(3) ?
C16 C11 C12 C13 . . . . 0.4(3) ?
C17 C11 C12 C13 . . . . 170.85(16) ?
C11 C12 C13 C14 . . . . -1.1(3) ?
C11 C12 C13 N13 . . . . 179.48(15) ?
C12 C13 C14 C15 . . . . 1.4(3) ?
N13 C13 C14 C15 . . . . -179.23(16) ?
C13 C14 C15 C16 . . . . -1.0(3) ?
C13 C14 C15 N15 . . . . 179.17(16) ?
C14 C15 C16 C11 . . . . 0.3(3) ?
N15 C15 C16 C11 . . . . -179.80(16) ?
C12 C11 C16 C15 . . . . 0.0(3) ?
C17 C11 C16 C15 . . . . -169.91(17) ?
C3 N4 C41 C46 . . . . 13.0(3) ?
C5 N4 C41 C46 . . . . -119.6(2) ?
C3 N4 C41 C42 . . . . -162.80(17) ?
C5 N4 C41 C42 . . . . 64.6(2) ?
C46 C41 C42 O42 . . . . -175.49(18) ?
N4 C41 C42 O42 . . . . 0.5(3) ?
C46 C41 C42 C43 . . . . 2.5(3) ?
N4 C41 C42 C43 . . . . 178.50(18) ?
O42 C42 C43 C44 . . . . 176.3(2) ?
C41 C42 C43 C44 . . . . -1.4(3) ?
C42 C43 C44 C45 . . . . -0.7(3) ?
C43 C44 C45 C46 . . . . 1.7(3) ?
C42 C41 C46 C45 . . . . -1.5(3) ?
N4 C41 C46 C45 . . . . -177.28(17) ?
C44 C45 C46 C41 . . . . -0.6(3) ?
C43 C42 O42 C47 . . . . -6.7(4) ?
C41 C42 O42 C47 . . . . 171.1(2) ?
C12 C13 N13 O132 . . . . 159.68(18) ?
C14 C13 N13 O132 . . . . -19.7(3) ?
C12 C13 N13 O131 . . . . -21.2(3) ?
C14 C13 N13 O131 . . . . 159.43(18) ?
C16 C15 N15 O151 . . . . 177.25(19) ?
C14 C15 N15 O151 . . . . -2.9(3) ?
C16 C15 N15 O152 . . . . -2.0(3) ?
C14 C15 N15 O152 . . . . 177.83(18) ?

_cod_database_fobs_code 1559541
